data_1545771
loop_
_publ_author_name
'Leung, Sammual Yu-Lut'
'Evariste, Sloane'
'Lescop, Christophe'
'Hissler, Muriel'
'Yam, Vivian Wing-Wah'

_publ_section_title
;
 Supramolecular assembly of a phosphole-based moiety into nanostructures
 dictated by alkynylplatinum(ii) terpyridine complexes through
 non-covalent Pt&#x22EF;Pt and \p--\p stacking interactions: synthesis,
 characterization, photophysics and self-assembly behaviors
;
_journal_name_full 'Chem. Sci.'
_journal_paper_doi 10.1039/C7SC00041C
_journal_year 2017
_chemical_formula_moiety 'C72 H83 Cl0 F0 N6 O0 P Pt2 S'
_chemical_formula_sum 'C72 H83 Cl0 F0 N6 O0 P Pt2 S'
_chemical_formula_weight 1485.65
_chemical_name_systematic
; 
 ? 
;
_space_group_IT_number 14
_symmetry_cell_setting monoclinic
_symmetry_space_group_name_Hall '-P 2ybc'
_symmetry_space_group_name_H-M 'P 1 21/c 1'
_atom_sites_solution_hydrogens geom
_atom_sites_solution_primary direct
_atom_sites_solution_secondary difmap
_audit_creation_method SHELXL-97
_audit_update_record
;
2016-09-24 deposited with the CCDC.
2017-03-20 downloaded from the CCDC.
;
_cell_angle_alpha 90.00
_cell_angle_beta 97.536(3)
_cell_angle_gamma 90.00
_cell_formula_units_Z 4
_cell_length_a 13.7722(6)
_cell_length_b 39.9563(16)
_cell_length_c 17.7098(7)
_cell_measurement_reflns_used 3584
_cell_measurement_temperature 150(2)
_cell_measurement_theta_max 21.98
_cell_measurement_theta_min 2.32
_cell_volume 9661.3(7)
_computing_structure_refinement 'SHELXL-97 (Sheldrick, 1997)'
_computing_structure_solution 'SHELXS-97 (Sheldrick, 1990)'
_diffrn_ambient_temperature 150(2)
_diffrn_measured_fraction_theta_full 0.989
_diffrn_measured_fraction_theta_max 0.989
_diffrn_measurement_device_type CCD
_diffrn_measurement_method none
_diffrn_radiation_monochromator graphite
_diffrn_radiation_source 'fine-focus sealed tube'
_diffrn_radiation_type MoK\a
_diffrn_radiation_wavelength 0.71073
_diffrn_reflns_av_R_equivalents 0.0951
_diffrn_reflns_av_sigmaI/netI 0.2148
_diffrn_reflns_limit_h_max 17
_diffrn_reflns_limit_h_min -16
_diffrn_reflns_limit_k_max 51
_diffrn_reflns_limit_k_min -45
_diffrn_reflns_limit_l_max 14
_diffrn_reflns_limit_l_min -22
_diffrn_reflns_number 44633
_diffrn_reflns_theta_full 27.50
_diffrn_reflns_theta_max 27.50
_diffrn_reflns_theta_min 1.02
_diffrn_standards_decay_% none
_exptl_absorpt_coefficient_mu 2.962
_exptl_absorpt_correction_type none
_exptl_crystal_colour black
_exptl_crystal_density_diffrn 1.021
_exptl_crystal_density_method 'not measured'
_exptl_crystal_description rod
_exptl_crystal_F_000 2976
_exptl_crystal_size_max 0.18
_exptl_crystal_size_mid 0.05
_exptl_crystal_size_min 0.04
_refine_diff_density_max 1.616
_refine_diff_density_min -2.872
_refine_diff_density_rms 0.255
_refine_ls_extinction_method none
_refine_ls_goodness_of_fit_ref 0.893
_refine_ls_hydrogen_treatment constr
_refine_ls_matrix_type full
_refine_ls_number_parameters 717
_refine_ls_number_reflns 21914
_refine_ls_number_restraints 0
_refine_ls_restrained_S_all 0.893
_refine_ls_R_factor_all 0.1478
_refine_ls_R_factor_gt 0.0780
_refine_ls_shift/su_max 0.001
_refine_ls_shift/su_mean 0.000
_refine_ls_structure_factor_coef Fsqd
_refine_ls_weighting_details 'calc w=1/[\s^2^(Fo^2^)+(0.1060P)^2^+0.0000P] where P=(Fo^2^+2Fc^2^)/3'
_refine_ls_weighting_scheme calc
_refine_ls_wR_factor_gt 0.2031
_refine_ls_wR_factor_ref 0.2237
_reflns_number_gt 9727
_reflns_number_total 21914
_reflns_threshold_expression >2sigma(I)
_cod_data_source_file c7sc00041c2.cif
_cod_data_source_block sq
_cod_original_sg_symbol_H-M P21/c
_cod_database_code 1545771

loop_
_symmetry_equiv_pos_as_xyz
'x, y, z'
'-x, y+1/2, -z+1/2'
'-x, -y, -z'
'x, -y-1/2, z-1/2'

loop_
_atom_site_label
_atom_site_type_symbol
_atom_site_fract_x
_atom_site_fract_y
_atom_site_fract_z
_atom_site_U_iso_or_equiv
_atom_site_adp_type
_atom_site_occupancy
_atom_site_symmetry_multiplicity
_atom_site_calc_flag
_atom_site_refinement_flags
Pt1 Pt 0.74168(4) 0.340226(12) 0.23318(2) 0.03560(15) Uani 1 1 d .
Pt2 Pt 0.47301(4) 0.146759(12) -0.17490(2) 0.03157(14) Uani 1 1 d .
P1 P 0.6463(3) 0.24580(8) 0.00213(15) 0.0316(8) Uani 1 1 d .
S1 S 0.7366(3) 0.21691(8) 0.06644(16) 0.0443(9) Uani 1 1 d .
N1 N 0.8196(8) 0.3037(2) 0.2927(5) 0.034(3) Uani 1 1 d .
N2 N 0.7550(7) 0.3598(2) 0.3348(5) 0.032(2) Uani 1 1 d .
N3 N 0.6753(8) 0.3847(3) 0.2075(5) 0.040(3) Uani 1 1 d .
N11 N 0.4703(7) 0.1349(2) -0.0620(5) 0.032(2) Uani 1 1 d .
N12 N 0.3842(7) 0.1075(2) -0.1886(4) 0.031(2) Uani 1 1 d .
N13 N 0.4436(7) 0.1462(2) -0.2881(5) 0.034(2) Uani 1 1 d .
C1 C 0.6806(10) 0.2902(3) 0.0005(5) 0.033(3) Uani 1 1 d .
C2 C 0.6830(10) 0.2992(3) -0.0743(6) 0.038(3) Uani 1 1 d .
C3 C 0.7078(11) 0.3339(3) -0.0976(6) 0.045(4) Uani 1 1 d .
H3A H 0.7782 0.3369 -0.0873 0.054 Uiso 1 1 calc R
H3B H 0.6776 0.3499 -0.0666 0.054 Uiso 1 1 calc R
C4 C 0.6752(15) 0.3414(3) -0.1799(8) 0.076(6) Uani 1 1 d .
H4A H 0.6058 0.3466 -0.1862 0.091 Uiso 1 1 calc R
H4B H 0.7096 0.3611 -0.1941 0.091 Uiso 1 1 calc R
C5 C 0.6923(12) 0.3134(4) -0.2330(7) 0.060(4) Uani 1 1 d .
H5A H 0.7620 0.3090 -0.2298 0.072 Uiso 1 1 calc R
H5B H 0.6688 0.3199 -0.2849 0.072 Uiso 1 1 calc R
C6 C 0.6386(11) 0.2808(3) -0.2129(6) 0.045(4) Uani 1 1 d .
H6A H 0.5688 0.2836 -0.2281 0.054 Uiso 1 1 calc R
H6B H 0.6605 0.2624 -0.2420 0.054 Uiso 1 1 calc R
C7 C 0.6560(9) 0.2722(3) -0.1303(5) 0.032(3) Uani 1 1 d .
C8 C 0.6358(8) 0.2422(3) -0.1003(5) 0.027(3) Uani 1 1 d .
C9 C 0.5934(10) 0.2136(3) -0.1379(5) 0.031(3) Uani 1 1 d .
C10 C 0.5521(9) 0.1885(3) -0.1569(6) 0.031(3) Uani 1 1 d .
C11 C 0.7034(10) 0.3072(3) 0.0673(6) 0.039(3) Uani 1 1 d .
C12 C 0.7226(10) 0.3192(3) 0.1310(6) 0.034(3) Uani 1 1 d .
C13 C 0.5223(6) 0.2431(2) 0.0263(5) 0.037(3) Uani 1 1 d G
C14 C 0.4416(8) 0.2418(3) -0.0297(4) 0.073(5) Uani 1 1 d G
H14 H 0.4500 0.2441 -0.0807 0.087 Uiso 1 1 calc R
C15 C 0.3484(6) 0.2372(3) -0.0095(6) 0.094(7) Uani 1 1 d G
H15 H 0.2944 0.2364 -0.0469 0.113 Uiso 1 1 calc R
C16 C 0.3359(7) 0.2339(3) 0.0668(7) 0.110(8) Uani 1 1 d G
H16 H 0.2735 0.2308 0.0803 0.132 Uiso 1 1 calc R
C17 C 0.4166(9) 0.2352(3) 0.1228(5) 0.075(5) Uani 1 1 d G
H17 H 0.4082 0.2330 0.1738 0.089 Uiso 1 1 calc R
C18 C 0.5098(7) 0.2398(3) 0.1025(5) 0.082(6) Uani 1 1 d G
H18 H 0.5638 0.2407 0.1400 0.098 Uiso 1 1 calc R
C100 C 0.8520(11) 0.2745(3) 0.2645(7) 0.049(4) Uani 1 1 d .
H100 H 0.8384 0.2699 0.2127 0.058 Uiso 1 1 calc R
C101 C 0.9061(11) 0.2511(4) 0.3131(7) 0.052(4) Uani 1 1 d .
H101 H 0.9249 0.2310 0.2929 0.062 Uiso 1 1 calc R
C102 C 0.9313(9) 0.2572(3) 0.3885(7) 0.040(3) Uani 1 1 d .
C103 C 0.8955(10) 0.2875(3) 0.4157(6) 0.037(3) Uani 1 1 d .
H103 H 0.9095 0.2925 0.4673 0.045 Uiso 1 1 calc R
C104 C 0.8409(9) 0.3098(3) 0.3690(6) 0.036(3) Uani 1 1 d .
C105 C 0.8023(10) 0.3429(3) 0.3940(6) 0.037(3) Uani 1 1 d .
C106 C 0.8081(9) 0.3555(3) 0.4679(7) 0.036(3) Uani 1 1 d .
H106 H 0.8398 0.3436 0.5090 0.043 Uiso 1 1 calc R
C107 C 0.7659(8) 0.3859(3) 0.4784(6) 0.027(2) Uiso 1 1 d .
C108 C 0.7178(9) 0.4043(3) 0.4158(5) 0.033(3) Uani 1 1 d .
H108 H 0.6913 0.4253 0.4229 0.040 Uiso 1 1 calc R
C109 C 0.7115(10) 0.3905(3) 0.3453(6) 0.037(3) Uani 1 1 d .
C110 C 0.6684(11) 0.4049(3) 0.2679(6) 0.047(4) Uani 1 1 d .
C111 C 0.6258(10) 0.4346(3) 0.2626(6) 0.043(3) Uani 1 1 d .
H111 H 0.6220 0.4476 0.3057 0.051 Uiso 1 1 calc R
C112 C 0.5853(12) 0.4464(3) 0.1876(7) 0.047(4) Uani 1 1 d .
C113 C 0.5969(13) 0.4271(3) 0.1262(7) 0.062(5) Uani 1 1 d .
H113 H 0.5751 0.4346 0.0771 0.075 Uiso 1 1 calc R
C114 C 0.6406(11) 0.3969(4) 0.1379(6) 0.049(4) Uani 1 1 d .
H114 H 0.6473 0.3837 0.0956 0.058 Uiso 1 1 calc R
C120 C 0.9957(11) 0.2346(4) 0.4414(7) 0.053(4) Uani 1 1 d .
C421 C 1.0117(15) 0.1997(5) 0.4061(10) 0.107(8) Uani 1 1 d .
H42A H 1.0522 0.1862 0.4424 0.160 Uiso 1 1 calc R
H42B H 1.0432 0.2024 0.3612 0.160 Uiso 1 1 calc R
H42C H 0.9496 0.1889 0.3928 0.160 Uiso 1 1 calc R
C122 C 0.9423(14) 0.2232(4) 0.5148(9) 0.081(6) Uani 1 1 d .
H12A H 0.9294 0.2426 0.5438 0.121 Uiso 1 1 calc R
H12B H 0.9845 0.2082 0.5464 0.121 Uiso 1 1 calc R
H12C H 0.8818 0.2121 0.4973 0.121 Uiso 1 1 calc R
C123 C 1.0898(12) 0.2502(5) 0.4639(10) 0.091(6) Uani 1 1 d .
H12D H 1.0806 0.2711 0.4886 0.136 Uiso 1 1 calc R
H12E H 1.1216 0.2541 0.4196 0.136 Uiso 1 1 calc R
H12F H 1.1298 0.2357 0.4984 0.136 Uiso 1 1 calc R
C130 C 0.7779(12) 0.4020(3) 0.5610(6) 0.051(4) Uani 1 1 d .
C131 C 0.7719(11) 0.3741(3) 0.6198(6) 0.053(4) Uani 1 1 d .
H13A H 0.7079 0.3642 0.6121 0.080 Uiso 1 1 calc R
H13B H 0.7838 0.3834 0.6702 0.080 Uiso 1 1 calc R
H13C H 0.8202 0.3574 0.6140 0.080 Uiso 1 1 calc R
C132 C 0.8831(10) 0.4165(3) 0.5743(7) 0.047(4) Uani 1 1 d .
H13D H 0.8902 0.4332 0.5366 0.070 Uiso 1 1 calc R
H13E H 0.9295 0.3988 0.5705 0.070 Uiso 1 1 calc R
H13F H 0.8948 0.4263 0.6241 0.070 Uiso 1 1 calc R
C133 C 0.6958(12) 0.4278(3) 0.5656(7) 0.062(5) Uani 1 1 d .
H13G H 0.6333 0.4169 0.5554 0.094 Uiso 1 1 calc R
H13H H 0.7002 0.4451 0.5286 0.094 Uiso 1 1 calc R
H13I H 0.7027 0.4374 0.6157 0.094 Uiso 1 1 calc R
C200 C 0.5063(12) 0.1511(3) -0.0009(7) 0.051(4) Uani 1 1 d .
H200 H 0.5442 0.1699 -0.0072 0.061 Uiso 1 1 calc R
C201 C 0.4938(11) 0.1432(3) 0.0667(8) 0.051(4) Uani 1 1 d .
H201 H 0.5272 0.1552 0.1071 0.061 Uiso 1 1 calc R
C202 C 0.4320(10) 0.1173(3) 0.0825(6) 0.040(3) Uani 1 1 d .
C203 C 0.3905(10) 0.0983(3) 0.0174(6) 0.038(3) Uani 1 1 d .
H203 H 0.3512 0.0798 0.0237 0.045 Uiso 1 1 calc R
C204 C 0.4091(10) 0.1074(3) -0.0543(6) 0.038(3) Uani 1 1 d .
C205 C 0.3635(10) 0.0921(3) -0.1240(6) 0.039(3) Uani 1 1 d .
C206 C 0.2988(11) 0.0649(3) -0.1325(6) 0.048(4) Uani 1 1 d .
H206 H 0.2875 0.0527 -0.0898 0.057 Uiso 1 1 calc R
C207 C 0.2516(10) 0.0560(3) -0.2028(6) 0.045(4) Uani 1 1 d .
C208 C 0.2767(10) 0.0742(4) -0.2681(6) 0.048(4) Uani 1 1 d .
H208 H 0.2457 0.0689 -0.3165 0.058 Uiso 1 1 calc R
C209 C 0.3458(10) 0.0991(3) -0.2596(6) 0.040(3) Uani 1 1 d .
C210 C 0.3804(9) 0.1212(3) -0.3179(5) 0.030(3) Uani 1 1 d .
C211 C 0.3544(8) 0.1192(3) -0.3925(6) 0.034(3) Uani 1 1 d .
H211 H 0.3124 0.1019 -0.4106 0.040 Uiso 1 1 calc R
C212 C 0.3858(12) 0.1412(3) -0.4461(7) 0.051(4) Uani 1 1 d .
C213 C 0.4497(11) 0.1643(4) -0.4152(7) 0.055(4) Uani 1 1 d .
H213 H 0.4771 0.1788 -0.4478 0.066 Uiso 1 1 calc R
C214 C 0.4769(11) 0.1678(3) -0.3385(6) 0.044(4) Uani 1 1 d .
H214 H 0.5187 0.1851 -0.3205 0.052 Uiso 1 1 calc R
C220 C 0.4124(12) 0.1079(4) 0.1637(7) 0.056(4) Uani 1 1 d .
C221 C 0.3287(11) 0.0828(4) 0.1634(7) 0.055(4) Uani 1 1 d .
H22A H 0.2710 0.0916 0.1338 0.082 Uiso 1 1 calc R
H22B H 0.3160 0.0790 0.2147 0.082 Uiso 1 1 calc R
H22C H 0.3466 0.0621 0.1416 0.082 Uiso 1 1 calc R
C222 C 0.5029(12) 0.0960(4) 0.2082(6) 0.065(5) Uani 1 1 d .
H22D H 0.5526 0.1128 0.2088 0.097 Uiso 1 1 calc R
H22E H 0.5244 0.0759 0.1856 0.097 Uiso 1 1 calc R
H22F H 0.4911 0.0913 0.2594 0.097 Uiso 1 1 calc R
C223 C 0.3777(14) 0.1414(4) 0.1991(7) 0.076(6) Uani 1 1 d .
H22G H 0.4285 0.1579 0.2003 0.114 Uiso 1 1 calc R
H22H H 0.3639 0.1372 0.2500 0.114 Uiso 1 1 calc R
H22I H 0.3196 0.1494 0.1686 0.114 Uiso 1 1 calc R
C230 C 0.1783(15) 0.0276(4) -0.2148(8) 0.069(6) Uani 1 1 d .
C231 C 0.1610(19) 0.0127(5) -0.1382(12) 0.156(12) Uani 1 1 d .
H23A H 0.2227 0.0069 -0.1095 0.234 Uiso 1 1 calc R
H23B H 0.1211 -0.0070 -0.1466 0.234 Uiso 1 1 calc R
H23C H 0.1282 0.0289 -0.1103 0.234 Uiso 1 1 calc R
C232 C 0.226(2) -0.0017(6) -0.2507(16) 0.181(16) Uani 1 1 d .
H23D H 0.2838 -0.0086 -0.2177 0.271 Uiso 1 1 calc R
H23E H 0.2441 0.0050 -0.2991 0.271 Uiso 1 1 calc R
H23F H 0.1810 -0.0201 -0.2578 0.271 Uiso 1 1 calc R
C240 C 0.3537(15) 0.1363(4) -0.5323(7) 0.070(5) Uani 1 1 d .
C241 C 0.2328(17) 0.1389(5) -0.5449(12) 0.116(8) Uiso 1 1 d .
H24A H 0.2089 0.1361 -0.5979 0.173 Uiso 1 1 calc R
H24B H 0.2132 0.1604 -0.5281 0.173 Uiso 1 1 calc R
H24C H 0.2061 0.1217 -0.5159 0.173 Uiso 1 1 calc R
C242 C 0.3847(18) 0.1014(5) -0.5540(9) 0.116(9) Uani 1 1 d .
H24D H 0.3651 0.0978 -0.6074 0.174 Uiso 1 1 calc R
H24E H 0.3540 0.0850 -0.5253 0.174 Uiso 1 1 calc R
H24F H 0.4546 0.0993 -0.5429 0.174 Uiso 1 1 calc R
C243 C 0.414(3) 0.1608(6) -0.5772(8) 0.23(2) Uani 1 1 d .
H24G H 0.3943 0.1581 -0.6309 0.351 Uiso 1 1 calc R
H24H H 0.4826 0.1557 -0.5656 0.351 Uiso 1 1 calc R
H24I H 0.4025 0.1834 -0.5626 0.351 Uiso 1 1 calc R
C233 C 0.0958(18) 0.0364(7) -0.2718(16) 0.216(19) Uani 1 1 d .
H23G H 0.0484 0.0187 -0.2759 0.324 Uiso 1 1 calc R
H23H H 0.1186 0.0398 -0.3202 0.324 Uiso 1 1 calc R
H23I H 0.0660 0.0567 -0.2567 0.324 Uiso 1 1 calc R
C140 C 0.5409(13) 0.4824(4) 0.1737(8) 0.059(4) Uani 1 1 d .
C141 C 0.493(3) 0.4944(6) 0.2414(15) 0.205(18) Uani 1 1 d .
H14A H 0.4445 0.4784 0.2524 0.307 Uiso 1 1 calc R
H14B H 0.4615 0.5156 0.2294 0.307 Uiso 1 1 calc R
H14C H 0.5414 0.4969 0.2850 0.307 Uiso 1 1 calc R
C143 C 0.461(3) 0.4834(6) 0.1086(14) 0.21(2) Uani 1 1 d .
H14D H 0.4051 0.4714 0.1218 0.321 Uiso 1 1 calc R
H14E H 0.4830 0.4732 0.0649 0.321 Uiso 1 1 calc R
H14F H 0.4430 0.5063 0.0973 0.321 Uiso 1 1 calc R
C142 C 0.613(3) 0.5029(6) 0.148(3) 0.30(3) Uani 1 1 d .
H14G H 0.6686 0.5041 0.1866 0.449 Uiso 1 1 calc R
H14H H 0.5864 0.5250 0.1383 0.449 Uiso 1 1 calc R
H14I H 0.6317 0.4938 0.1023 0.449 Uiso 1 1 calc R

loop_
_atom_site_aniso_label
_atom_site_aniso_U_11
_atom_site_aniso_U_22
_atom_site_aniso_U_33
_atom_site_aniso_U_23
_atom_site_aniso_U_13
_atom_site_aniso_U_12
Pt1 0.0494(4) 0.0368(3) 0.0203(2) -0.00712(18) 0.0033(2) -0.0007(3)
Pt2 0.0456(3) 0.0292(3) 0.0197(2) -0.00107(17) 0.00369(18) -0.0038(2)
P1 0.047(2) 0.0274(17) 0.0217(14) 0.0016(11) 0.0085(14) 0.0006(15)
S1 0.063(3) 0.042(2) 0.0276(15) 0.0082(13) 0.0074(15) 0.0159(18)
N1 0.046(7) 0.038(6) 0.024(5) -0.009(4) 0.030(5) -0.010(5)
N2 0.028(6) 0.026(6) 0.035(5) -0.002(4) -0.017(4) 0.007(5)
N3 0.046(7) 0.050(7) 0.020(5) 0.002(4) -0.009(4) 0.010(6)
N11 0.043(7) 0.027(5) 0.024(5) 0.009(4) 0.001(4) 0.004(5)
N12 0.041(7) 0.037(6) 0.015(4) -0.003(4) -0.001(4) -0.012(5)
N13 0.031(6) 0.037(6) 0.036(5) 0.005(4) 0.017(4) -0.015(5)
C1 0.070(10) 0.016(6) 0.015(5) -0.003(4) 0.010(5) -0.003(6)
C2 0.053(9) 0.040(8) 0.018(5) 0.009(5) -0.006(5) -0.004(7)
C3 0.074(11) 0.025(7) 0.032(6) 0.004(5) -0.005(6) -0.002(7)
C4 0.147(18) 0.031(8) 0.043(8) 0.014(6) -0.010(9) -0.015(10)
C5 0.085(13) 0.059(10) 0.029(7) 0.012(6) -0.012(7) 0.001(9)
C6 0.071(11) 0.034(8) 0.027(6) 0.010(5) 0.002(6) 0.002(7)
C7 0.036(8) 0.047(8) 0.014(5) -0.002(5) 0.002(5) -0.006(6)
C8 0.022(7) 0.044(7) 0.015(5) -0.002(4) -0.003(4) -0.004(6)
C9 0.052(9) 0.034(7) 0.012(5) -0.006(4) 0.018(5) -0.003(6)
C10 0.032(8) 0.033(7) 0.033(6) -0.006(5) 0.019(5) -0.008(6)
C11 0.049(9) 0.044(8) 0.020(5) -0.009(5) -0.009(5) 0.015(7)
C12 0.053(9) 0.021(6) 0.027(6) -0.003(4) 0.008(6) -0.004(6)
C13 0.034(8) 0.039(8) 0.039(7) 0.000(5) 0.014(6) -0.001(6)
C14 0.039(10) 0.117(15) 0.068(11) 0.029(10) 0.033(8) 0.019(10)
C15 0.064(14) 0.131(19) 0.086(14) 0.015(12) 0.010(11) 0.054(13)
C16 0.087(18) 0.109(18) 0.14(2) 0.055(15) 0.023(15) 0.009(14)
C17 0.065(12) 0.122(16) 0.037(8) 0.029(9) 0.006(8) 0.005(12)
C18 0.127(18) 0.064(12) 0.052(10) 0.000(8) 0.002(10) 0.005(12)
C100 0.061(10) 0.038(8) 0.042(7) -0.011(6) -0.013(7) 0.014(7)
C101 0.055(10) 0.053(9) 0.044(8) 0.012(6) -0.006(7) 0.004(8)
C102 0.027(8) 0.056(9) 0.034(6) 0.001(6) -0.007(5) 0.006(7)
C103 0.042(9) 0.043(8) 0.028(6) -0.001(5) 0.010(6) -0.001(7)
C104 0.035(8) 0.049(8) 0.027(6) -0.008(5) 0.017(5) -0.002(7)
C105 0.050(8) 0.040(8) 0.017(5) 0.000(5) -0.008(5) 0.003(6)
C106 0.034(8) 0.035(7) 0.038(6) 0.004(5) 0.001(5) -0.005(6)
C108 0.047(8) 0.036(7) 0.016(5) -0.005(4) -0.004(5) 0.000(6)
C109 0.046(9) 0.048(8) 0.020(5) 0.005(5) 0.020(5) 0.001(7)
C110 0.079(11) 0.036(8) 0.025(6) -0.001(5) 0.005(6) 0.012(8)
C111 0.064(10) 0.036(8) 0.025(6) 0.003(5) -0.005(6) 0.007(7)
C112 0.088(12) 0.015(6) 0.039(7) 0.003(5) 0.010(7) 0.022(7)
C113 0.119(15) 0.036(9) 0.029(7) 0.003(6) -0.003(8) 0.004(9)
C114 0.065(10) 0.060(10) 0.018(6) 0.003(5) -0.009(6) -0.009(8)
C120 0.039(9) 0.069(11) 0.048(8) -0.019(7) 0.001(7) 0.030(8)
C421 0.094(17) 0.17(2) 0.064(12) 0.005(12) 0.028(11) 0.063(16)
C122 0.104(16) 0.076(13) 0.072(11) 0.023(9) 0.048(11) 0.024(12)
C123 0.053(12) 0.142(19) 0.079(13) 0.036(12) 0.017(10) 0.029(13)
C130 0.100(13) 0.040(8) 0.013(5) -0.012(5) 0.002(6) 0.018(8)
C131 0.076(11) 0.069(10) 0.018(6) -0.001(6) 0.018(6) -0.011(9)
C132 0.049(9) 0.047(9) 0.037(7) -0.011(6) -0.022(6) -0.002(7)
C133 0.108(15) 0.040(9) 0.038(7) -0.017(6) 0.007(8) -0.012(9)
C200 0.083(11) 0.027(7) 0.034(7) -0.019(5) -0.028(7) 0.006(7)
C201 0.063(11) 0.033(8) 0.060(9) -0.011(6) 0.025(8) -0.024(8)
C202 0.058(10) 0.030(7) 0.033(6) -0.001(5) 0.010(6) 0.001(7)
C203 0.045(9) 0.046(8) 0.023(6) -0.002(5) 0.009(5) 0.005(7)
C204 0.057(9) 0.044(8) 0.013(5) -0.001(5) 0.002(5) -0.008(7)
C205 0.051(9) 0.041(8) 0.026(6) -0.009(5) 0.007(6) -0.004(7)
C206 0.081(11) 0.046(8) 0.015(5) -0.004(5) 0.003(6) -0.024(8)
C207 0.059(10) 0.044(8) 0.027(6) 0.005(5) -0.012(6) -0.014(7)
C208 0.054(10) 0.074(10) 0.017(5) -0.011(6) 0.004(6) -0.011(8)
C209 0.061(10) 0.037(8) 0.022(6) -0.002(5) 0.004(6) -0.032(7)
C210 0.045(8) 0.028(6) 0.013(5) 0.000(4) -0.007(5) -0.021(6)
C211 0.014(6) 0.054(8) 0.034(6) 0.010(5) 0.007(5) 0.005(6)
C212 0.079(12) 0.045(9) 0.027(6) 0.000(5) 0.001(7) -0.009(8)
C213 0.053(10) 0.092(12) 0.023(6) -0.009(6) 0.017(6) -0.027(9)
C214 0.071(10) 0.037(8) 0.022(6) 0.010(5) 0.003(6) -0.012(7)
C220 0.084(13) 0.069(10) 0.023(6) -0.007(6) 0.031(7) -0.019(9)
C221 0.057(11) 0.067(10) 0.041(8) 0.014(7) 0.008(7) -0.013(9)
C222 0.098(13) 0.072(11) 0.016(6) 0.011(6) -0.024(7) -0.020(10)
C223 0.129(17) 0.081(12) 0.026(7) -0.003(7) 0.034(9) 0.025(11)
C230 0.125(16) 0.039(9) 0.044(8) -0.010(6) 0.019(9) -0.057(10)
C231 0.20(3) 0.106(18) 0.14(2) 0.060(15) -0.061(18) -0.115(19)
C232 0.26(4) 0.071(17) 0.24(4) -0.024(19) 0.14(3) -0.05(2)
C240 0.138(17) 0.054(10) 0.017(6) 0.008(6) 0.011(8) -0.012(10)
C242 0.21(3) 0.094(16) 0.044(10) 0.020(10) 0.035(13) -0.004(17)
C243 0.45(5) 0.23(3) 0.011(7) 0.017(11) -0.003(15) -0.27(3)
C233 0.16(3) 0.19(3) 0.25(3) 0.15(3) -0.14(2) -0.16(2)
C140 0.087(13) 0.058(10) 0.037(7) -0.001(7) 0.026(8) -0.003(10)
C141 0.34(5) 0.12(2) 0.18(3) 0.091(19) 0.12(3) 0.16(3)
C143 0.38(5) 0.10(2) 0.12(2) -0.046(16) -0.12(3) 0.13(3)
C142 0.29(5) 0.067(19) 0.61(8) 0.11(3) 0.31(6) 0.10(3)

loop_
_atom_type_symbol
_atom_type_description
_atom_type_scat_dispersion_real
_atom_type_scat_dispersion_imag
_atom_type_scat_source
C C 0.0033 0.0016 'International Tables Vol C Tables 4.2.6.8 and 6.1.1.4'
H H 0.0000 0.0000 'International Tables Vol C Tables 4.2.6.8 and 6.1.1.4'
N N 0.0061 0.0033 'International Tables Vol C Tables 4.2.6.8 and 6.1.1.4'
F F 0.0171 0.0103 'International Tables Vol C Tables 4.2.6.8 and 6.1.1.4'
P P 0.1023 0.0942 'International Tables Vol C Tables 4.2.6.8 and 6.1.1.4'
S S 0.1246 0.1234 'International Tables Vol C Tables 4.2.6.8 and 6.1.1.4'
Cl Cl 0.1484 0.1585 'International Tables Vol C Tables 4.2.6.8 and 6.1.1.4'
Pt Pt -1.7033 8.3905 'International Tables Vol C Tables 4.2.6.8 and 6.1.1.4'
O O 0.0106 0.0060 'International Tables Vol C Tables 4.2.6.8 and 6.1.1.4'

loop_
_geom_angle_atom_site_label_1
_geom_angle_atom_site_label_2
_geom_angle_atom_site_label_3
_geom_angle
N2 Pt1 C12 177.3(5)
N2 Pt1 N3 80.8(4)
C12 Pt1 N3 99.5(4)
N2 Pt1 N1 80.2(3)
C12 Pt1 N1 99.6(4)
N3 Pt1 N1 160.7(4)
N12 Pt2 C10 174.5(4)
N12 Pt2 N13 80.1(3)
C10 Pt2 N13 101.8(4)
N12 Pt2 N11 81.3(4)
C10 Pt2 N11 96.7(4)
N13 Pt2 N11 161.3(4)
C8 P1 C13 106.1(5)
C8 P1 C1 92.7(5)
C13 P1 C1 108.2(5)
C8 P1 S1 120.1(4)
C13 P1 S1 112.0(3)
C1 P1 S1 115.8(5)
C104 N1 C100 118.5(11)
C104 N1 Pt1 114.6(8)
C100 N1 Pt1 126.9(8)
C105 N2 C109 120.9(10)
C105 N2 Pt1 119.7(8)
C109 N2 Pt1 119.3(7)
C110 N3 C114 116.9(11)
C110 N3 Pt1 114.9(8)
C114 N3 Pt1 128.1(9)
C200 N11 C204 118.5(10)
C200 N11 Pt2 129.7(9)
C204 N11 Pt2 111.2(7)
C209 N12 C205 125.0(10)
C209 N12 Pt2 118.3(7)
C205 N12 Pt2 116.6(7)
C214 N13 C210 117.2(10)
C214 N13 Pt2 127.6(8)
C210 N13 Pt2 115.2(6)
C11 C1 C2 132.2(11)
C11 C1 P1 119.8(8)
C2 C1 P1 107.9(8)
C1 C2 C7 114.6(10)
C1 C2 C3 122.8(11)
C7 C2 C3 122.5(9)
C2 C3 C4 113.7(11)
C5 C4 C3 114.1(12)
C4 C5 C6 111.1(12)
C7 C6 C5 113.4(11)
C8 C7 C2 115.4(9)
C8 C7 C6 125.2(10)
C2 C7 C6 118.7(10)
C7 C8 C9 128.6(10)
C7 C8 P1 109.4(8)
C9 C8 P1 120.8(8)
C10 C9 C8 167.9(10)
C9 C10 Pt2 171.4(9)
C12 C11 C1 173.0(14)
C11 C12 Pt1 174.9(12)
C14 C13 C18 120.0
C14 C13 P1 121.5(6)
C18 C13 P1 118.3(6)
C13 C14 C15 120.0
C16 C15 C14 120.0
C17 C16 C15 120.0
C16 C17 C18 120.0
C17 C18 C13 120.0
N1 C100 C101 120.7(12)
C102 C101 C100 121.9(14)
C101 C102 C103 115.6(12)
C101 C102 C120 124.0(12)
C103 C102 C120 120.4(11)
C104 C103 C102 122.6(11)
C103 C104 N1 120.6(11)
C103 C104 C105 125.3(10)
N1 C104 C105 114.1(11)
N2 C105 C106 120.8(11)
N2 C105 C104 111.4(10)
C106 C105 C104 127.7(11)
C107 C106 C105 118.4(11)
C106 C107 C108 121.1(10)
C106 C107 C130 119.4(10)
C108 C107 C130 119.3(10)
C109 C108 C107 118.3(11)
C108 C109 N2 120.4(11)
C108 C109 C110 129.9(12)
N2 C109 C110 109.5(9)
C111 C110 N3 123.7(11)
C111 C110 C109 121.0(10)
N3 C110 C109 115.2(11)
C110 C111 C112 118.0(11)
C113 C112 C111 118.6(12)
C113 C112 C140 118.5(11)
C111 C112 C140 122.4(11)
C114 C113 C112 118.6(12)
C113 C114 N3 123.9(12)
C123 C120 C102 110.2(14)
C123 C120 C421 109.2(14)
C102 C120 C421 113.0(12)
C123 C120 C122 112.4(13)
C102 C120 C122 111.8(12)
C421 C120 C122 99.9(13)
C131 C130 C133 110.1(12)
C131 C130 C132 107.5(11)
C133 C130 C132 114.9(11)
C131 C130 C107 108.9(10)
C133 C130 C107 109.4(11)
C132 C130 C107 105.9(10)
C201 C200 N11 125.1(14)
C200 C201 C202 122.4(14)
C201 C202 C203 115.0(11)
C201 C202 C220 123.8(12)
C203 C202 C220 121.1(12)
C204 C203 C202 119.7(12)
C203 C204 N11 119.0(11)
C203 C204 C205 124.2(12)
N11 C204 C205 116.6(9)
N12 C205 C206 117.4(10)
N12 C205 C204 114.3(11)
C206 C205 C204 128.3(11)
C207 C206 C205 121.1(11)
C206 C207 C208 117.5(12)
C206 C207 C230 123.2(11)
C208 C207 C230 119.3(11)
C209 C208 C207 120.8(11)
N12 C209 C208 117.9(10)
N12 C209 C210 112.2(9)
C208 C209 C210 129.6(10)
C211 C210 N13 119.9(10)
C211 C210 C209 125.9(10)
N13 C210 C209 114.2(8)
C210 C211 C212 124.6(12)
C213 C212 C211 113.5(12)
C213 C212 C240 125.4(12)
C211 C212 C240 120.9(12)
C212 C213 C214 123.7(12)
N13 C214 C213 120.9(12)
C222 C220 C221 112.2(12)
C222 C220 C202 109.9(12)
C221 C220 C202 112.5(11)
C222 C220 C223 110.0(13)
C221 C220 C223 106.9(13)
C202 C220 C223 105.1(11)
C233 C230 C207 111.0(13)
C233 C230 C232 104(2)
C207 C230 C232 108.6(16)
C233 C230 C231 120.6(19)
C207 C230 C231 110.3(12)
C232 C230 C231 101.4(17)
C242 C240 C212 108.2(13)
C242 C240 C243 105.0(17)
C212 C240 C243 108.6(13)
C242 C240 C241 109.5(16)
C212 C240 C241 106.1(13)
C243 C240 C241 119.0(18)
C142 C140 C143 102(2)
C142 C140 C141 118(2)
C143 C140 C141 104(2)
C142 C140 C112 108.1(16)
C143 C140 C112 112.4(14)
C141 C140 C112 111.6(12)

loop_
_geom_bond_atom_site_label_1
_geom_bond_atom_site_label_2
_geom_bond_distance
Pt1 N2 1.949(9)
Pt1 C12 1.981(10)
Pt1 N3 2.022(10)
Pt1 N1 2.025(11)
Pt2 N12 1.984(9)
Pt2 C10 1.993(12)
Pt2 N13 1.993(9)
Pt2 N11 2.060(8)
P1 C8 1.806(10)
P1 C13 1.817(8)
P1 C1 1.836(11)
P1 S1 1.951(5)
N1 C104 1.367(13)
N1 C100 1.368(15)
N2 C105 1.343(14)
N2 C109 1.387(14)
N3 C110 1.353(14)
N3 C114 1.353(14)
N11 C200 1.301(14)
N11 C204 1.403(15)
N12 C209 1.341(13)
N12 C205 1.362(14)
N13 C214 1.363(13)
N13 C210 1.382(13)
C1 C11 1.365(14)
C1 C2 1.377(13)
C2 C7 1.481(16)
C2 C3 1.498(16)
C3 C4 1.499(17)
C4 C5 1.501(19)
C5 C6 1.560(18)
C6 C7 1.492(14)
C7 C8 1.352(15)
C8 C9 1.411(15)
C9 C10 1.183(15)
C11 C12 1.223(14)
C13 C14 1.3900
C13 C18 1.3900
C14 C15 1.3900
C15 C16 1.3900
C16 C17 1.3900
C17 C18 1.3900
C100 C101 1.413(17)
C101 C102 1.357(16)
C102 C103 1.416(17)
C102 C120 1.506(18)
C103 C104 1.371(17)
C104 C105 1.513(16)
C105 C106 1.394(15)
C106 C107 1.367(15)
C107 C108 1.422(15)
C107 C130 1.587(14)
C108 C109 1.357(14)
C109 C110 1.532(16)
C110 C111 1.324(17)
C111 C112 1.450(16)
C112 C113 1.358(16)
C112 C140 1.570(19)
C113 C114 1.354(18)
C120 C123 1.45(2)
C120 C421 1.56(2)
C120 C122 1.640(19)
C130 C131 1.534(17)
C130 C133 1.540(19)
C130 C132 1.55(2)
C200 C201 1.272(17)
C201 C202 1.391(17)
C202 C203 1.436(16)
C202 C220 1.545(15)
C203 C204 1.377(14)
C204 C205 1.446(15)
C205 C206 1.400(17)
C206 C207 1.374(16)
C207 C208 1.443(16)
C207 C230 1.516(18)
C208 C209 1.371(17)
C209 C210 1.486(14)
C210 C211 1.326(14)
C211 C212 1.404(16)
C212 C213 1.340(18)
C212 C240 1.546(17)
C213 C214 1.369(16)
C220 C222 1.46(2)
C220 C221 1.525(19)
C220 C223 1.579(19)
C230 C233 1.46(3)
C230 C232 1.52(3)
C230 C231 1.53(2)
C240 C242 1.52(2)
C240 C243 1.57(2)
C240 C241 1.65(3)
C140 C142 1.40(3)
C140 C143 1.49(3)
C140 C141 1.52(2)
